data_1008747
loop_
_publ_author_name
'Boudjada, A'
'Guitel, J C'

_publ_section_title
;
Ytructure cristalline d'un orthoarseniate acide de fer(III)
pentahydrate: Fe (H2 As O4)3 (H2 O)5
;
_journal_coden_ASTM ACBCAR
_journal_name_full 'Acta Crystallographica B (24,1968-38,1982)'
_journal_page_first 1402
_journal_page_last 1405
_journal_paper_doi 10.1107/S0567740881006043
_journal_volume 37
_journal_year 1981
_chemical_compound_source 'synthetic from solution'
_chemical_formula_structural 'Fe (H2 As O4)3 (H2 O)5'
_chemical_formula_sum 'As3 Fe H16 O17'
_chemical_name_mineral Kaatialaite
_chemical_name_systematic
;
Iron(III) tris(dihydrogenarsenate) pentahydrate
;
_space_group_IT_number 14
_symmetry_cell_setting monoclinic
_symmetry_Int_Tables_number 14
_symmetry_space_group_name_Hall '-P 2yn'
_symmetry_space_group_name_H-M 'P 1 21/n 1'
_cell_angle_alpha 90
_cell_angle_beta 91.8(8)
_cell_angle_gamma 90
_cell_formula_units_Z 4
_cell_length_a 15.25(3)
_cell_length_b 19.59999(5000)
_cell_length_c 4.72(5)
_cell_volume 1410.1
_exptl_crystal_density_meas 2.58
_refine_ls_R_factor_all 0.058
_cod_original_formula_sum 'H16 As3 Fe O17'
_cod_database_code 1008747

loop_
_symmetry_equiv_pos_as_xyz
x,y,z
1/2+x,1/2-y,1/2+z
-x,-y,-z
1/2-x,1/2+y,1/2-z

loop_
_atom_site_label
_atom_site_type_symbol
_atom_site_symmetry_multiplicity
_atom_site_Wyckoff_symbol
_atom_site_fract_x
_atom_site_fract_y
_atom_site_fract_z
_atom_site_occupancy
_atom_site_attached_hydrogens
_atom_site_calc_flag
As1 As5+ 4 e 0.19740(8) 0.08334(6) 0.1240(3) 1. 0 d
As2 As5+ 4 e 0.22209(8) 0.28278(7) 0.1129(3) 1. 0 d
As3 As5+ 4 e 0.42678(8) 0.16266(7) 0.1394(3) 1. 0 d
Fe1 Fe3+ 4 e 0.2802(1) 0.17815(9) 0.6309(4) 1. 0 d
O1 O2- 4 e 0.1846(5) 0.1397(4) 0.378(2) 1. 0 d
O2 O2- 4 e 0.2682(6) 0.0953(4) -0.128(2) 1. 0 d
O3 O2- 4 e 0.0932(6) 0.0738(5) -0.008(2) 1. 1 d
O4 O2- 4 e 0.2248(5) 0.0073(5) 0.269(2) 1. 1 d
O5 O2- 4 e 0.1966(5) 0.2260(4) -0.133(2) 1. 0 d
O6 O2- 4 e 0.1238(6) 0.3106(5) 0.235(2) 1. 1 d
O7 O2- 4 e 0.2866(5) 0.2622(4) 0.386 1. 0 d
O8 O2- 4 e 0.2720(7) 0.3520(5) -0.020(2) 1. 1 d
O9 O2- 4 e 0.3654(5) 0.1307(4) 0.388(2) 1. 0 d
O10 O2- 4 e 0.4857(6) 0.0974(6) 0.013(2) 1. 1 d
O11 O2- 4 e 0.3797(5) 0.2075(5) -0.115(2) 1. 0 d
O12 O2- 4 e 0.5042(6) 0.2125(5) 0.302(2) 1. 1 d
O13 O2- 4 e 0.5170(6) 0.3251(5) 0.042(2) 1. 2 d
O14 O2- 4 e 0.9222(6) 0.4867(5) 0.127(2) 1. 2 d
O15 O2- 4 e 0.9171(7) 0.0242(5) 0.382(2) 1. 2 d
O16 O2- 4 e 0.6806(6) 0.0771(5) 0.087(2) 1. 2 d
O17 O2- 4 e 0.9216(6) 0.1408(5) 0.055(2) 1. 2 d

loop_
_atom_type_symbol
_atom_type_oxidation_number
As5+ 5.000
Fe3+ 3.000
O2- -2.000
H1+ 1.000
